data_7239483
loop_
_publ_author_name
'Katagiri, Hiroshi'
'Tanaka, Shinya'
'Ohkubo, Kazuya'
'Akahira, Yuki'
'Morohashi, Naoya'
'Iki, Nobukiho'
'Hattori, Tetsutaro'
'Miyano, Sotaro'

_publ_section_title
;
 Regioselective synthesis of 1,2- and 1,3-diaminothiacalix[4]arenes via
 nucleophilic aromatic substitution and their X-ray structures
;
_journal_issue 19
_journal_name_full 'RSC Advances'
_journal_page_first 9608
_journal_paper_doi 10.1039/c3ra47718e
_journal_volume 4
_journal_year 2014
_chemical_formula_moiety 'C40 H50 N2 O2 S4'
_chemical_formula_sum 'C40 H50 N2 O2 S4'
_chemical_formula_weight 719.06
_space_group_IT_number 4
_space_group_name_Hall 'P 2yb'
_space_group_name_H-M_alt 'P 1 21 1'
_symmetry_cell_setting monoclinic
_symmetry_space_group_name_H-M 'P 1 21 1'
_atom_sites_solution_hydrogens geom
_atom_sites_solution_primary direct
_atom_sites_solution_secondary difmap
_audit_creation_method SHELXL-97
_cell_angle_alpha 90.00
_cell_angle_beta 103.487(13)
_cell_angle_gamma 90.00
_cell_formula_units_Z 2
_cell_length_a 10.019(5)
_cell_length_b 15.041(7)
_cell_length_c 13.613(7)
_cell_measurement_reflns_used 7771
_cell_measurement_temperature 113
_cell_measurement_theta_max 27.44
_cell_measurement_theta_min 3.07
_cell_volume 1994.8(17)
_computing_cell_refinement 'FS-PROCESS-AUTO(Rigaku/MSC Inc., 2005)'
_computing_data_collection 'FS-PROCESS-AUTO(Rigaku/MSC Inc., 2005)'
_computing_data_reduction 'CrystalStructure (Rigaku/MSC, 2003)'
_computing_molecular_graphics 'ORTEPIII (Burnett & Johnson, 1996) and PLATON (Spek, 2009)'
_computing_publication_material 'Yadokari-XG 2009 (Wakita, 2001, Kabuto et al., 2009)'
_computing_structure_refinement 'SHELXL-97 (Sheldrick, 1997)'
_computing_structure_solution 'SHELXS-97 (Sheldrick, 1990)'
_diffrn_ambient_temperature 113
_diffrn_detector_area_resol_mean 27.44
_diffrn_measured_fraction_theta_full 0.980
_diffrn_measured_fraction_theta_max 0.980
_diffrn_measurement_device_type 'Mercury CCD'
_diffrn_measurement_method \w
_diffrn_radiation_monochromator graphite
_diffrn_radiation_source 'fine-focus sealed tube'
_diffrn_radiation_type MoK\a
_diffrn_radiation_wavelength 0.71069
_diffrn_reflns_av_R_equivalents 0.0604
_diffrn_reflns_av_sigmaI/netI 0.0821
_diffrn_reflns_limit_h_max 13
_diffrn_reflns_limit_h_min -12
_diffrn_reflns_limit_k_max 19
_diffrn_reflns_limit_k_min -15
_diffrn_reflns_limit_l_max 11
_diffrn_reflns_limit_l_min -17
_diffrn_reflns_number 14753
_diffrn_reflns_theta_full 27.47
_diffrn_reflns_theta_max 27.47
_diffrn_reflns_theta_min 3.08
_exptl_absorpt_coefficient_mu 0.273
_exptl_absorpt_correction_T_max 1.0000
_exptl_absorpt_correction_T_min 0.7177
_exptl_absorpt_correction_type multi-scan
_exptl_absorpt_process_details '(ABSCOR; Higashi, 1995)'
_exptl_crystal_colour Colorless
_exptl_crystal_density_diffrn 1.197
_exptl_crystal_density_method 'not measured'
_exptl_crystal_description Prism
_exptl_crystal_F_000 768
_exptl_crystal_size_max 0.20
_exptl_crystal_size_mid 0.20
_exptl_crystal_size_min 0.20
_refine_diff_density_max 0.608
_refine_diff_density_min -0.400
_refine_diff_density_rms 0.079
_refine_ls_abs_structure_details 'Flack H D (1983), Acta Cryst. A39, 876-881'
_refine_ls_abs_structure_Flack 0(10)
_refine_ls_extinction_method none
_refine_ls_goodness_of_fit_ref 1.122
_refine_ls_hydrogen_treatment constr
_refine_ls_matrix_type full
_refine_ls_number_parameters 744
_refine_ls_number_reflns 7564
_refine_ls_number_restraints 1000
_refine_ls_restrained_S_all 1.119
_refine_ls_R_factor_all 0.1132
_refine_ls_R_factor_gt 0.0903
_refine_ls_shift/su_max 0.001
_refine_ls_shift/su_mean 0.000
_refine_ls_structure_factor_coef Fsqd
_refine_ls_weighting_details 'calc w=1/[\s^2^(Fo^2^)+(0.1289P)^2^+1.7203P] where P=(Fo^2^+2Fc^2^)/3'
_refine_ls_weighting_scheme calc
_refine_ls_wR_factor_gt 0.2370
_refine_ls_wR_factor_ref 0.2547
_reflns_number_gt 5684
_reflns_number_total 7564
_reflns_threshold_expression >2sigma(I)
_cod_data_source_file c3ra47718e.txt
_cod_data_source_block 5c_free
_cod_depositor_comments
;
The following automatic conversions were performed:

data item '_exptl_absorpt_correction_type' value 'Multi-scan' was
changed to 'multi-scan' in accordance with the
/home/saulius/struct/COD-crude-data/automatic-downloads/DataCite-retrospective/RSC/depositions/lib/dictionaries/cif_core.dic
dictionary named 'cif_core.dic' version 2.4.2 last updated on
2011-04-26.

Automatic conversion script
Id: cif_fix_values 6909 2019-04-08 15:41:33Z antanas 
;
_cod_original_cell_volume 1994.9(17)
_cod_original_sg_symbol_H-M 'P 21'
_cod_database_code 7239483

loop_
_symmetry_equiv_pos_as_xyz
'x, y, z'
'-x, y+1/2, -z'

loop_
_atom_site_label
_atom_site_type_symbol
_atom_site_fract_x
_atom_site_fract_y
_atom_site_fract_z
_atom_site_U_iso_or_equiv
_atom_site_adp_type
_atom_site_occupancy
_atom_site_symmetry_multiplicity
_atom_site_calc_flag
_atom_site_refinement_flags
_atom_site_disorder_assembly
_atom_site_disorder_group
N1 N 0.1568(4) 0.4556(5) -0.0135(4) 0.0433(10) Uani 1 1 d U . .
C1 C 0.2812(5) 0.4555(6) -0.0389(3) 0.0353(9) Uani 1 1 d U A .
C2 C 0.3490(6) 0.5359(5) -0.0470(4) 0.0367(11) Uani 1 1 d U . .
C3 C 0.4758(6) 0.5369(5) -0.0742(4) 0.0391(12) Uani 1 1 d U A .
H3 H 0.5197 0.5921 -0.0794 0.047 Uiso 1 1 calc R . .
C4 C 0.5389(5) 0.4570(6) -0.0938(4) 0.0406(10) Uani 1 1 d U . .
C5 C 0.4724(6) 0.3787(5) -0.0822(5) 0.0397(12) Uani 1 1 d U A .
H5 H 0.5139 0.3240 -0.0933 0.048 Uiso 1 1 calc R . .
C6 C 0.3475(6) 0.3769(5) -0.0552(4) 0.0375(11) Uani 1 1 d U . .
O1 O 0.0454(4) 0.4496(5) 0.2053(3) 0.0522(10) Uani 1 1 d U . .
C7 C 0.0560(5) 0.4475(6) 0.3076(3) 0.0321(9) Uani 1 1 d U K .
C8 C 0.0742(6) 0.3679(5) 0.3646(4) 0.0336(11) Uani 1 1 d U . .
C9 C 0.0722(6) 0.3703(5) 0.4678(4) 0.0370(11) Uani 1 1 d U K .
H9 H 0.0808 0.3162 0.5047 0.044 Uiso 1 1 calc R . .
C10 C 0.0582(5) 0.4485(6) 0.5165(4) 0.0361(9) Uani 1 1 d U . .
C11 C 0.0531(5) 0.5267(5) 0.4613(4) 0.0317(10) Uani 1 1 d U K .
H11 H 0.0508 0.5819 0.4948 0.038 Uiso 1 1 calc R . .
C12 C 0.0513(5) 0.5268(5) 0.3593(4) 0.0324(11) Uani 1 1 d U . .
C13A C 0.6703(11) 0.4674(9) -0.1300(8) 0.0488(17) Uani 0.61 1 d PDU A 1
C14A C 0.7730(12) 0.5204(9) -0.0502(10) 0.060(3) Uani 0.61 1 d PDU A 1
H14A H 0.7352 0.5794 -0.0427 0.090 Uiso 0.61 1 calc PR A 1
H14B H 0.8594 0.5266 -0.0716 0.090 Uiso 0.61 1 calc PR A 1
H14C H 0.7899 0.4890 0.0146 0.090 Uiso 0.61 1 calc PR A 1
C15A C 0.6445(13) 0.5188(9) -0.2317(9) 0.062(3) Uani 0.61 1 d PDU A 1
H15A H 0.6095 0.5783 -0.2227 0.093 Uiso 0.61 1 calc P B 1
H15B H 0.5771 0.4866 -0.2831 0.093 Uiso 0.61 1 calc P C 1
H15C H 0.7308 0.5239 -0.2535 0.093 Uiso 0.61 1 calc P D 1
C16A C 0.7320(11) 0.3770(8) -0.1400(10) 0.055(2) Uani 0.61 1 d PDU A 1
H16A H 0.8236 0.3845 -0.1528 0.083 Uiso 0.61 1 calc P E 1
H16B H 0.6732 0.3447 -0.1964 0.083 Uiso 0.61 1 calc P F 1
H16C H 0.7390 0.3434 -0.0774 0.083 Uiso 0.61 1 calc P G 1
C13B C 0.6869(16) 0.4470(13) -0.1149(11) 0.0504(19) Uani 0.39 1 d PDU A 2
C14B C 0.7866(17) 0.3920(13) -0.0344(14) 0.064(3) Uani 0.39 1 d PDU A 2
H14D H 0.7489 0.3322 -0.0311 0.096 Uiso 0.39 1 calc P H 2
H14E H 0.7988 0.4210 0.0315 0.096 Uiso 0.39 1 calc P I 2
H14F H 0.8755 0.3877 -0.0525 0.096 Uiso 0.39 1 calc P J 2
C15B C 0.6664(19) 0.3948(13) -0.2164(14) 0.061(3) Uani 0.39 1 d PDU A 2
H15D H 0.6193 0.4328 -0.2722 0.091 Uiso 0.39 1 calc PR A 2
H15E H 0.6110 0.3416 -0.2134 0.091 Uiso 0.39 1 calc PR A 2
H15F H 0.7561 0.3772 -0.2272 0.091 Uiso 0.39 1 calc PR A 2
C16B C 0.7516(19) 0.5368(10) -0.1227(16) 0.058(3) Uani 0.39 1 d PDU A 2
H16D H 0.8493 0.5290 -0.1205 0.087 Uiso 0.39 1 calc PR A 2
H16E H 0.7412 0.5743 -0.0660 0.087 Uiso 0.39 1 calc PR A 2
H16F H 0.7060 0.5652 -0.1864 0.087 Uiso 0.39 1 calc PR A 2
C17A C 0.0813(14) 0.4547(12) 0.6301(10) 0.0485(19) Uani 0.46 1 d PDU K 1
C18A C 0.0123(17) 0.5284(11) 0.6657(11) 0.052(3) Uani 0.46 1 d PDU K 1
H18A H 0.0726 0.5806 0.6758 0.079 Uiso 0.46 1 calc P L 1
H18B H -0.0098 0.5123 0.7299 0.079 Uiso 0.46 1 calc P M 1
H18C H -0.0725 0.5422 0.6156 0.079 Uiso 0.46 1 calc P N 1
C19A C 0.009(2) 0.3656(13) 0.6671(15) 0.058(3) Uani 0.46 1 d PDU K 1
H19A H -0.0324 0.3815 0.7230 0.087 Uiso 0.46 1 calc P O 1
H19B H 0.0795 0.3198 0.6896 0.087 Uiso 0.46 1 calc P P 1
H19C H -0.0614 0.3427 0.6105 0.087 Uiso 0.46 1 calc P Q 1
C20A C 0.2310(15) 0.4438(16) 0.6823(12) 0.078(3) Uani 0.46 1 d PDU K 1
H20A H 0.2882 0.4642 0.6373 0.117 Uiso 0.46 1 calc P R 1
H20B H 0.2502 0.3809 0.6988 0.117 Uiso 0.46 1 calc P S 1
H20C H 0.2517 0.4791 0.7445 0.117 Uiso 0.46 1 calc P T 1
C17B C 0.0412(12) 0.4527(11) 0.6269(8) 0.0468(17) Uani 0.54 1 d PDU K 2
C18B C -0.0730(15) 0.5069(10) 0.6406(10) 0.060(3) Uani 0.54 1 d PDU K 2
H18D H -0.1595 0.4761 0.6121 0.090 Uiso 0.54 1 calc P U 2
H18E H -0.0718 0.5640 0.6061 0.090 Uiso 0.54 1 calc P V 2
H18F H -0.0646 0.5173 0.7129 0.090 Uiso 0.54 1 calc P W 2
C19B C 0.1761(15) 0.5123(11) 0.6873(10) 0.069(3) Uani 0.54 1 d PDU K 2
H19D H 0.1718 0.5718 0.6574 0.104 Uiso 0.54 1 calc P X 2
H19E H 0.2610 0.4828 0.6811 0.104 Uiso 0.54 1 calc P Y 2
H19F H 0.1748 0.5173 0.7588 0.104 Uiso 0.54 1 calc P Z 2
C20B C 0.0677(17) 0.3657(10) 0.6825(12) 0.059(3) Uani 0.54 1 d PDU K 2
H20D H 0.0662 0.3748 0.7535 0.089 Uiso 0.54 1 calc PR K 2
H20E H 0.1577 0.3428 0.6782 0.089 Uiso 0.54 1 calc PR K 2
H20F H -0.0036 0.3228 0.6519 0.089 Uiso 0.54 1 calc PR K 2
O2A O 0.0460(8) 0.6178(4) 0.0743(7) 0.0392(19) Uani 0.70 1 d PDU K 1
C21A C 0.1735(8) 0.6297(3) 0.1429(6) 0.0315(12) Uani 0.70 1 d PDU K 1
C22A C 0.1785(7) 0.6341(5) 0.2448(7) 0.0349(12) Uani 0.70 1 d PDU K 1
C23A C 0.3087(8) 0.6459(5) 0.3138(6) 0.0354(14) Uani 0.70 1 d PDU K 1
H23A H 0.3125 0.6493 0.3841 0.043 Uiso 0.70 1 calc PR K 1
C24A C 0.4289(8) 0.6525(5) 0.2816(6) 0.0374(13) Uani 0.70 1 d PDU K 1
C25A C 0.4190(8) 0.6482(6) 0.1767(6) 0.0346(13) Uani 0.70 1 d PDU K 1
H25A H 0.5001 0.6531 0.1522 0.042 Uiso 0.70 1 calc PR K 1
C26A C 0.2923(9) 0.6368(7) 0.1076(6) 0.0317(11) Uani 0.70 1 d PDU K 1
C27A C 0.5672(9) 0.6672(6) 0.3574(7) 0.0501(15) Uani 0.70 1 d PDU K 1
C28A C 0.5672(12) 0.7688(9) 0.3804(9) 0.072(3) Uani 0.70 1 d PDU K 1
H28A H 0.4798 0.7853 0.3959 0.109 Uiso 0.70 1 calc P A 1
H28B H 0.5792 0.8023 0.3213 0.109 Uiso 0.70 1 calc P B 1
H28C H 0.6427 0.7826 0.4384 0.109 Uiso 0.70 1 calc P C 1
C29A C 0.6875(11) 0.6461(10) 0.3103(9) 0.069(2) Uani 0.70 1 d PDU K 1
H29A H 0.7734 0.6494 0.3623 0.104 Uiso 0.70 1 calc P D 1
H29B H 0.6900 0.6893 0.2569 0.104 Uiso 0.70 1 calc P E 1
H29C H 0.6765 0.5861 0.2815 0.104 Uiso 0.70 1 calc P F 1
C30A C 0.5812(12) 0.6196(10) 0.4548(8) 0.066(3) Uani 0.70 1 d PDU K 1
H30A H 0.5066 0.5763 0.4487 0.099 Uiso 0.70 1 calc P G 1
H30B H 0.5765 0.6625 0.5081 0.099 Uiso 0.70 1 calc P H 1
H30C H 0.6696 0.5887 0.4720 0.099 Uiso 0.70 1 calc P I 1
O2B O 0.0475(17) 0.6459(14) 0.0899(15) 0.036(3) Uani 0.30 1 d PDU K 2
C21B C 0.1817(16) 0.6448(16) 0.1507(13) 0.0321(15) Uani 0.30 1 d PDU K 2
C22B C 0.2027(15) 0.6372(18) 0.2542(13) 0.0335(15) Uani 0.30 1 d PDU K 2
C23B C 0.3389(15) 0.6208(16) 0.3118(12) 0.0367(16) Uani 0.30 1 d PDU K 2
H23B H 0.3527 0.6105 0.3823 0.044 Uiso 0.30 1 calc PR K 2
C24B C 0.4506(13) 0.6192(15) 0.2699(11) 0.0410(16) Uani 0.30 1 d PDU K 2
C25B C 0.4252(17) 0.6271(17) 0.1637(11) 0.0355(16) Uani 0.30 1 d PDU K 2
H25B H 0.4997 0.6242 0.1316 0.043 Uiso 0.30 1 calc PR K 2
C26B C 0.2916(17) 0.639(2) 0.1049(12) 0.0323(15) Uani 0.30 1 d PDU K 2
C27B C 0.5965(15) 0.6019(12) 0.3331(12) 0.054(2) Uani 0.30 1 d PDU K 2
C28B C 0.662(2) 0.6966(15) 0.3417(19) 0.069(3) Uani 0.30 1 d PDU K 2
H28D H 0.5903 0.7414 0.3397 0.104 Uiso 0.30 1 calc P J 2
H28E H 0.7055 0.7064 0.2852 0.104 Uiso 0.30 1 calc P K 2
H28F H 0.7310 0.7016 0.4056 0.104 Uiso 0.30 1 calc P L 2
C29B C 0.675(2) 0.5382(18) 0.2812(17) 0.072(4) Uani 0.30 1 d PDU K 2
H29D H 0.7661 0.5270 0.3253 0.108 Uiso 0.30 1 calc P M 2
H29E H 0.6862 0.5645 0.2177 0.108 Uiso 0.30 1 calc P N 2
H29F H 0.6250 0.4821 0.2672 0.108 Uiso 0.30 1 calc P O 2
C30B C 0.604(2) 0.5704(19) 0.4378(13) 0.060(4) Uani 0.30 1 d PDU K 2
H30D H 0.5636 0.5108 0.4355 0.091 Uiso 0.30 1 calc P P 2
H30E H 0.5525 0.6113 0.4714 0.091 Uiso 0.30 1 calc P Q 2
H30F H 0.6998 0.5683 0.4755 0.091 Uiso 0.30 1 calc P R 2
N2A N 0.0582(10) 0.2552(6) 0.0870(9) 0.047(2) Uani 0.70 1 d PDU A 1
C31A C 0.1885(9) 0.2671(4) 0.1407(7) 0.0389(12) Uani 0.70 1 d PDU A 1
C32A C 0.2258(8) 0.2737(6) 0.2499(7) 0.0397(13) Uani 0.70 1 d PDU A 1
C33A C 0.3606(9) 0.2859(6) 0.3020(7) 0.0437(14) Uani 0.70 1 d PDU A 1
H33A H 0.3819 0.2899 0.3736 0.052 Uiso 0.70 1 calc PR A 1
C34A C 0.4622(9) 0.2922(5) 0.2525(7) 0.0500(14) Uani 0.70 1 d PDU A 1
C35A C 0.4317(9) 0.2856(6) 0.1479(7) 0.0448(14) Uani 0.70 1 d PDU A 1
H35A H 0.5038 0.2898 0.1136 0.054 Uiso 0.70 1 calc PR A 1
C36A C 0.2964(10) 0.2730(7) 0.0916(7) 0.0423(13) Uani 0.70 1 d PDU A 1
C37A C 0.6184(12) 0.3067(7) 0.3138(8) 0.0675(19) Uani 0.70 1 d PDU A 1
C38A C 0.6206(15) 0.3577(11) 0.4073(11) 0.100(4) Uani 0.70 1 d PDU A 1
H38A H 0.6663 0.3225 0.4662 0.150 Uiso 0.70 1 calc P S 1
H38B H 0.5262 0.3707 0.4116 0.150 Uiso 0.70 1 calc P T 1
H38C H 0.6706 0.4135 0.4061 0.150 Uiso 0.70 1 calc P U 1
C39A C 0.6959(14) 0.2246(10) 0.3280(12) 0.088(3) Uani 0.70 1 d PDU A 1
H39A H 0.7865 0.2348 0.3143 0.132 Uiso 0.70 1 calc P V 1
H39B H 0.6468 0.1794 0.2815 0.132 Uiso 0.70 1 calc P W 1
H39C H 0.7069 0.2041 0.3977 0.132 Uiso 0.70 1 calc P X 1
C40A C 0.6851(14) 0.3657(11) 0.2436(12) 0.096(3) Uani 0.70 1 d PDU A 1
H40A H 0.7852 0.3619 0.2656 0.144 Uiso 0.70 1 calc P Y 1
H40B H 0.6562 0.4276 0.2475 0.144 Uiso 0.70 1 calc P Z 1
H40C H 0.6555 0.3447 0.1738 0.144 Uiso 0.70 1 calc P A 1
N2B N 0.0488(17) 0.2838(9) 0.0755(15) 0.031(3) Uani 0.30 1 d PDU A 2
C31B C 0.1755(17) 0.2749(6) 0.1367(14) 0.0401(15) Uani 0.30 1 d PDU A 2
C32B C 0.1978(16) 0.2685(11) 0.2454(14) 0.0398(15) Uani 0.30 1 d PDU A 2
C33B C 0.3271(16) 0.2595(11) 0.3076(13) 0.0425(18) Uani 0.30 1 d PDU A 2
H33B H 0.3378 0.2552 0.3787 0.051 Uiso 0.30 1 calc PR A 2
C34B C 0.4381(15) 0.2567(9) 0.2680(12) 0.0487(16) Uani 0.30 1 d PDU A 2
C35B C 0.4232(18) 0.2619(12) 0.1638(12) 0.0453(17) Uani 0.30 1 d PDU A 2
H35B H 0.5024 0.2593 0.1368 0.054 Uiso 0.30 1 calc PR A 2
C36B C 0.2930(19) 0.2709(12) 0.0978(13) 0.0422(16) Uani 0.30 1 d PDU A 2
C37B C 0.5894(17) 0.2451(12) 0.3397(14) 0.064(2) Uani 0.30 1 d PDU A 2
C38B C 0.607(3) 0.2928(19) 0.4369(18) 0.085(5) Uani 0.30 1 d PDU A 2
H38D H 0.5635 0.3514 0.4250 0.128 Uiso 0.30 1 calc P B 2
H38E H 0.7049 0.2999 0.4677 0.128 Uiso 0.30 1 calc P C 2
H38F H 0.5637 0.2585 0.4824 0.128 Uiso 0.30 1 calc P D 2
C39B C 0.691(2) 0.262(2) 0.281(2) 0.084(3) Uani 0.30 1 d PDU A 2
H39D H 0.7146 0.2063 0.2525 0.127 Uiso 0.30 1 calc P E 2
H39E H 0.7734 0.2878 0.3254 0.127 Uiso 0.30 1 calc P F 2
H39F H 0.6531 0.3040 0.2267 0.127 Uiso 0.30 1 calc P G 2
C40B C 0.599(3) 0.1433(15) 0.365(2) 0.079(5) Uani 0.30 1 d PDU A 2
H40D H 0.5140 0.1138 0.3297 0.119 Uiso 0.30 1 calc P H 2
H40E H 0.6113 0.1352 0.4381 0.119 Uiso 0.30 1 calc P I 2
H40F H 0.6769 0.1174 0.3434 0.119 Uiso 0.30 1 calc P J 2
S1A S 0.2768(15) 0.6440(8) -0.0217(8) 0.0397(16) Uani 0.70 1 d PU K 1
S2A S 0.0271(3) 0.6280(4) 0.2909(3) 0.0390(9) Uani 0.70 1 d PU K 1
S3A S 0.0874(3) 0.2606(3) 0.3127(3) 0.0385(7) Uani 0.70 1 d PU A 1
S4A S 0.2777(11) 0.2694(9) -0.0409(12) 0.0430(18) Uani 0.70 1 d PU A 1
S1B S 0.271(3) 0.630(2) -0.039(2) 0.037(3) Uani 0.30 1 d PU K 2
S2B S 0.0691(9) 0.6377(10) 0.3120(9) 0.0357(16) Uani 0.30 1 d PU K 2
S3B S 0.0303(9) 0.2709(7) 0.2833(7) 0.0498(17) Uani 0.30 1 d PU A 2
S4B S 0.252(3) 0.2813(19) -0.042(3) 0.037(3) Uani 0.30 1 d PU A 2

loop_
_atom_site_aniso_label
_atom_site_aniso_U_11
_atom_site_aniso_U_22
_atom_site_aniso_U_33
_atom_site_aniso_U_23
_atom_site_aniso_U_13
_atom_site_aniso_U_12
N1 0.033(2) 0.048(3) 0.053(3) 0.003(3) 0.0201(18) -0.006(3)
C1 0.032(2) 0.046(2) 0.0286(19) -0.004(2) 0.0094(16) -0.004(2)
C2 0.040(2) 0.042(3) 0.029(2) 0.004(2) 0.0095(19) -0.002(2)
C3 0.037(2) 0.043(3) 0.038(2) 0.003(2) 0.0112(19) -0.006(2)
C4 0.033(2) 0.048(2) 0.043(2) 0.000(2) 0.0128(17) -0.002(2)
C5 0.039(2) 0.043(3) 0.041(2) -0.006(2) 0.016(2) 0.001(2)
C6 0.037(2) 0.046(3) 0.033(2) -0.007(2) 0.0140(19) -0.009(2)
O1 0.060(2) 0.066(3) 0.0337(19) 0.002(3) 0.0174(17) -0.008(3)
C7 0.0280(19) 0.039(2) 0.0318(19) 0.000(2) 0.0132(15) 0.003(2)
C8 0.033(2) 0.035(3) 0.038(2) 0.000(2) 0.0187(18) 0.002(2)
C9 0.038(2) 0.036(3) 0.039(2) 0.003(2) 0.0141(19) 0.001(2)
C10 0.036(2) 0.042(2) 0.0312(18) -0.003(2) 0.0095(15) 0.003(2)
C11 0.028(2) 0.034(3) 0.033(2) -0.007(2) 0.0076(17) -0.001(2)
C12 0.022(2) 0.037(3) 0.040(2) 0.004(2) 0.0112(17) 0.003(2)
C13A 0.036(3) 0.054(4) 0.061(3) -0.001(3) 0.020(3) -0.002(3)
C14A 0.044(5) 0.058(5) 0.071(5) -0.003(5) 0.000(4) -0.007(4)
C15A 0.053(5) 0.072(6) 0.070(6) 0.008(5) 0.033(4) -0.002(5)
C16A 0.039(4) 0.052(5) 0.082(5) -0.005(5) 0.030(4) 0.004(4)
C13B 0.036(3) 0.055(4) 0.063(3) -0.001(3) 0.018(3) -0.001(3)
C14B 0.034(6) 0.064(7) 0.092(7) 0.008(7) 0.013(6) 0.003(6)
C15B 0.047(5) 0.064(6) 0.080(6) -0.005(6) 0.033(5) -0.004(5)
C16B 0.043(5) 0.061(5) 0.070(5) -0.002(5) 0.013(5) -0.002(5)
C17A 0.054(4) 0.058(3) 0.035(3) -0.007(3) 0.012(3) 0.001(4)
C18A 0.062(5) 0.062(5) 0.037(4) -0.014(4) 0.020(4) -0.007(5)
C19A 0.070(7) 0.064(6) 0.041(5) -0.002(5) 0.016(5) 0.000(6)
C20A 0.075(7) 0.096(7) 0.052(6) -0.009(7) -0.007(5) 0.002(7)
C17B 0.051(4) 0.057(3) 0.034(3) -0.008(3) 0.013(3) 0.001(3)
C18B 0.068(6) 0.071(6) 0.045(5) -0.013(5) 0.019(5) -0.001(6)
C19B 0.076(5) 0.076(5) 0.046(5) -0.010(5) -0.006(4) -0.012(5)
C20B 0.070(6) 0.063(5) 0.042(5) -0.005(4) 0.009(5) -0.003(6)
O2A 0.036(3) 0.039(5) 0.040(4) 0.008(3) 0.005(2) 0.009(3)
C21A 0.031(2) 0.027(3) 0.037(2) 0.007(2) 0.0086(19) 0.005(2)
C22A 0.033(2) 0.030(2) 0.042(2) 0.004(2) 0.009(2) 0.005(2)
C23A 0.033(3) 0.033(3) 0.040(2) 0.001(2) 0.008(2) 0.003(2)
C24A 0.036(2) 0.037(3) 0.040(2) -0.001(2) 0.009(2) 0.003(2)
C25A 0.034(2) 0.033(3) 0.039(2) 0.004(2) 0.0138(19) 0.002(2)
C26A 0.035(2) 0.029(2) 0.033(2) 0.008(2) 0.0110(19) 0.005(2)
C27A 0.041(3) 0.055(3) 0.051(3) 0.001(3) 0.005(2) 0.000(3)
C28A 0.060(5) 0.084(6) 0.062(5) -0.017(5) -0.009(4) -0.011(5)
C29A 0.049(4) 0.079(5) 0.071(5) -0.006(5) -0.004(4) -0.006(4)
C30A 0.061(5) 0.077(6) 0.055(5) -0.004(5) 0.003(4) -0.004(5)
O2B 0.035(5) 0.035(6) 0.034(5) 0.011(5) 0.003(4) 0.006(5)
C21B 0.032(2) 0.028(3) 0.037(3) 0.007(2) 0.008(2) 0.005(3)
C22B 0.032(3) 0.030(3) 0.039(3) 0.005(3) 0.010(2) 0.004(3)
C23B 0.034(3) 0.034(3) 0.041(3) 0.003(3) 0.006(3) 0.003(3)
C24B 0.036(3) 0.042(3) 0.044(3) 0.003(3) 0.007(2) 0.000(3)
C25B 0.035(3) 0.034(3) 0.039(3) 0.004(3) 0.010(2) 0.002(3)
C26B 0.034(3) 0.029(3) 0.035(3) 0.007(3) 0.011(2) 0.004(3)
C27B 0.044(4) 0.059(4) 0.055(4) 0.003(4) 0.000(3) -0.003(4)
C28B 0.054(5) 0.074(6) 0.069(6) -0.008(5) -0.010(5) -0.010(5)
C29B 0.054(7) 0.079(8) 0.074(7) 0.005(7) -0.004(7) -0.001(7)
C30B 0.056(7) 0.066(8) 0.053(7) 0.000(7) -0.001(6) 0.000(7)
N2A 0.044(3) 0.039(5) 0.062(4) -0.008(4) 0.016(3) -0.011(4)
C31A 0.046(2) 0.024(2) 0.053(2) -0.014(2) 0.024(2) -0.007(2)
C32A 0.045(3) 0.027(2) 0.054(2) -0.013(2) 0.025(2) -0.006(2)
C33A 0.047(3) 0.032(3) 0.055(3) -0.012(2) 0.018(2) -0.007(2)
C34A 0.051(3) 0.043(3) 0.059(3) -0.008(2) 0.017(2) -0.007(2)
C35A 0.048(3) 0.036(3) 0.056(3) -0.011(2) 0.024(2) -0.004(2)
C36A 0.048(2) 0.031(3) 0.054(3) -0.015(2) 0.024(2) -0.005(2)
C37A 0.060(3) 0.068(4) 0.072(4) -0.006(3) 0.011(3) -0.009(3)
C38A 0.080(6) 0.110(8) 0.100(7) -0.038(6) 0.002(6) -0.023(6)
C39A 0.074(5) 0.085(6) 0.097(6) 0.018(5) 0.005(5) 0.001(5)
C40A 0.074(6) 0.100(7) 0.102(7) 0.013(6) -0.005(5) -0.024(6)
N2B 0.038(5) 0.018(6) 0.048(5) -0.011(5) 0.031(4) -0.006(5)
C31B 0.046(3) 0.027(3) 0.054(3) -0.013(2) 0.025(2) -0.007(3)
C32B 0.046(3) 0.027(3) 0.052(3) -0.012(2) 0.024(2) -0.008(2)
C33B 0.047(3) 0.032(3) 0.054(3) -0.011(3) 0.023(3) -0.006(3)
C34B 0.051(3) 0.040(3) 0.058(3) -0.011(3) 0.020(3) -0.005(3)
C35B 0.049(3) 0.036(3) 0.056(3) -0.011(3) 0.022(3) -0.005(3)
C36B 0.048(3) 0.031(3) 0.054(3) -0.013(3) 0.024(3) -0.006(3)
C37B 0.061(3) 0.060(4) 0.071(4) -0.008(3) 0.013(3) -0.003(3)
C38B 0.076(8) 0.084(8) 0.087(8) -0.028(8) -0.001(7) -0.013(8)
C39B 0.071(6) 0.084(6) 0.091(6) 0.005(6) 0.004(6) -0.006(6)
C40B 0.078(9) 0.075(10) 0.077(9) -0.003(9) 0.005(9) 0.011(9)
S1A 0.0601(16) 0.031(3) 0.033(4) 0.006(2) 0.020(3) 0.008(2)
S2A 0.031(2) 0.0401(19) 0.051(2) 0.0130(16) 0.0206(15) 0.0116(18)
S3A 0.0468(16) 0.0281(13) 0.0447(16) -0.0065(11) 0.0191(12) -0.0106(14)
S4A 0.044(4) 0.042(4) 0.0496(14) -0.021(2) 0.026(3) -0.008(2)
S1B 0.059(4) 0.034(6) 0.028(6) 0.004(4) 0.028(4) 0.011(4)
S2B 0.029(4) 0.031(3) 0.050(3) 0.008(3) 0.014(3) 0.008(3)
S3B 0.069(4) 0.033(3) 0.061(4) -0.013(3) 0.041(3) -0.024(4)
S4B 0.043(6) 0.031(5) 0.048(3) -0.025(4) 0.032(5) -0.015(5)

loop_
_atom_type_symbol
_atom_type_description
_atom_type_scat_dispersion_real
_atom_type_scat_dispersion_imag
_atom_type_scat_source
C C 0.0033 0.0016 'International Tables Vol C Tables 4.2.6.8 and 6.1.1.4'
H H 0.0000 0.0000 'International Tables Vol C Tables 4.2.6.8 and 6.1.1.4'
S S 0.1246 0.1234 'International Tables Vol C Tables 4.2.6.8 and 6.1.1.4'
N N 0.0061 0.0033 'International Tables Vol C Tables 4.2.6.8 and 6.1.1.4'
O O 0.0106 0.0060 'International Tables Vol C Tables 4.2.6.8 and 6.1.1.4'

loop_
_geom_angle_atom_site_label_1
_geom_angle_atom_site_label_2
_geom_angle_atom_site_label_3
_geom_angle
N1 C1 C6 122.4(7)
N1 C1 C2 120.3(7)
C6 C1 C2 117.3(4)
C3 C2 C1 121.0(6)
C3 C2 S1B 118.8(12)
C1 C2 S1B 119.8(12)
C3 C2 S1A 117.3(7)
C1 C2 S1A 121.7(6)
C2 C3 C4 120.9(6)
C2 C3 H3 119.6
C4 C3 H3 119.6
C5 C4 C3 117.1(4)
C5 C4 C13A 127.1(8)
C3 C4 C13A 115.8(7)
C5 C4 C13B 116.0(9)
C3 C4 C13B 126.5(9)
C4 C5 C6 122.5(6)
C4 C5 H5 118.7
C6 C5 H5 118.7
C5 C6 C1 121.2(6)
C5 C6 S4B 126.1(9)
C1 C6 S4B 112.6(9)
C5 C6 S4A 116.5(6)
C1 C6 S4A 122.3(5)
O1 C7 C12 119.3(6)
O1 C7 C8 123.1(6)
C12 C7 C8 117.6(4)
C9 C8 C7 119.7(5)
C9 C8 S3A 115.9(5)
C7 C8 S3A 124.2(4)
C9 C8 S3B 124.6(5)
C7 C8 S3B 111.3(5)
C10 C9 C8 121.9(6)
C10 C9 H9 119.0
C8 C9 H9 119.0
C9 C10 C11 117.3(4)
C9 C10 C17A 122.5(8)
C11 C10 C17A 118.6(8)
C9 C10 C17B 123.2(8)
C11 C10 C17B 119.4(8)
C12 C11 C10 122.2(5)
C12 C11 H11 118.9
C10 C11 H11 118.9
C11 C12 C7 120.8(5)
C11 C12 S2A 119.8(5)
C7 C12 S2A 119.2(5)
C11 C12 S2B 112.2(6)
C7 C12 S2B 126.3(6)
C16A C13A C4 109.9(9)
C16A C13A C14A 108.1(9)
C4 C13A C14A 108.3(9)
C16A C13A C15A 110.7(9)
C4 C13A C15A 111.4(8)
C14A C13A C15A 108.5(10)
C13A C15A H15A 109.5
C13A C15A H15B 109.5
H15A C15A H15B 109.5
C13A C15A H15C 109.5
H15A C15A H15C 109.5
H15B C15A H15C 109.5
C13A C16A H16A 109.5
C13A C16A H16B 109.5
H16A C16A H16B 109.5
C13A C16A H16C 109.5
H16A C16A H16C 109.5
H16B C16A H16C 109.5
C16B C13B C14B 108.2(12)
C16B C13B C15B 111.0(12)
C14B C13B C15B 106.8(13)
C16B C13B C4 111.3(13)
C14B C13B C4 113.7(12)
C15B C13B C4 105.8(11)
C13B C14B H14D 109.5
C13B C14B H14E 109.5
H14D C14B H14E 109.5
C13B C14B H14F 109.5
H14D C14B H14F 109.5
H14E C14B H14F 109.5
C13B C15B H15D 109.5
C13B C15B H15E 109.5
H15D C15B H15E 109.5
C13B C15B H15F 109.5
H15D C15B H15F 109.5
H15E C15B H15F 109.5
C13B C16B H16D 109.5
C13B C16B H16E 109.5
H16D C16B H16E 109.5
C13B C16B H16F 109.5
H16D C16B H16F 109.5
H16E C16B H16F 109.5
C18A C17A C20A 115.2(13)
C18A C17A C10 114.7(11)
C20A C17A C10 111.8(10)
C18A C17A C19A 104.1(11)
C20A C17A C19A 102.9(12)
C10 C17A C19A 106.7(12)
C17A C18A H18A 109.5
C17A C18A H18B 109.5
H18A C18A H18B 109.5
C17A C18A H18C 109.5
H18A C18A H18C 109.5
H18B C18A H18C 109.5
C17A C19A H19A 109.5
C17A C19A H19B 109.5
H19A C19A H19B 109.5
C17A C19A H19C 109.5
H19A C19A H19C 109.5
H19B C19A H19C 109.5
C17A C20A H20A 109.5
C17A C20A H20B 109.5
H20A C20A H20B 109.5
C17A C20A H20C 109.5
H20A C20A H20C 109.5
H20B C20A H20C 109.5
C18B C17B C20B 118.5(12)
C18B C17B C10 114.5(9)
C20B C17B C10 113.9(11)
C18B C17B C19B 101.9(10)
C20B C17B C19B 101.1(10)
C10 C17B C19B 103.8(9)
C17B C18B H18D 109.5
C17B C18B H18E 109.5
H18D C18B H18E 109.5
C17B C18B H18F 109.5
H18D C18B H18F 109.5
H18E C18B H18F 109.5
C17B C19B H19D 109.5
C17B C19B H19E 109.5
H19D C19B H19E 109.5
C17B C19B H19F 109.5
H19D C19B H19F 109.5
H19E C19B H19F 109.5
C17B C20B H20D 109.5
C17B C20B H20E 109.5
H20D C20B H20E 109.5
C17B C20B H20F 109.5
H20D C20B H20F 109.5
H20E C20B H20F 109.5
C22A C21A C26A 120.8(6)
C22A C21A O2A 119.3(6)
C26A C21A O2A 119.9(6)
C21A C22A C23A 118.8(6)
C21A C22A S2A 121.3(5)
C23A C22A S2A 119.9(6)
C24A C23A C22A 122.1(7)
C24A C23A H23A 119.0
C22A C23A H23A 119.0
C23A C24A C25A 117.4(6)
C23A C24A C27A 120.9(7)
C25A C24A C27A 121.7(7)
C26A C25A C24A 121.5(6)
C26A C25A H25A 119.2
C24A C25A H25A 119.2
C21A C26A C25A 119.5(6)
C21A C26A S1A 118.4(7)
C25A C26A S1A 121.7(8)
C30A C27A C29A 110.9(8)
C30A C27A C24A 114.4(7)
C29A C27A C24A 111.4(7)
C30A C27A C28A 107.3(9)
C29A C27A C28A 108.9(8)
C24A C27A C28A 103.5(6)
C27A C28A H28A 109.5
C27A C28A H28B 109.5
H28A C28A H28B 109.5
C27A C28A H28C 109.5
H28A C28A H28C 109.5
H28B C28A H28C 109.5
C27A C29A H29A 109.5
C27A C29A H29B 109.5
H29A C29A H29B 109.5
C27A C29A H29C 109.5
H29A C29A H29C 109.5
H29B C29A H29C 109.5
C27A C30A H30A 109.5
C27A C30A H30B 109.5
H30A C30A H30B 109.5
C27A C30A H30C 109.5
H30A C30A H30C 109.5
H30B C30A H30C 109.5
C22B C21B C26B 120.3(9)
C22B C21B O2B 120.0(11)
C26B C21B O2B 119.1(11)
C21B C22B C23B 118.3(10)
C21B C22B S2B 121.5(10)
C23B C22B S2B 120.0(11)
C24B C23B C22B 122.8(11)
C24B C23B H23B 118.6
C22B C23B H23B 118.6
C23B C24B C25B 117.1(10)
C23B C24B C27B 122.2(11)
C25B C24B C27B 120.6(11)
C26B C25B C24B 121.0(10)
C26B C25B H25B 119.5
C24B C25B H25B 119.5
C21B C26B C25B 120.2(10)
C21B C26B S1B 123.7(14)
C25B C26B S1B 115.6(15)
C30B C27B C29B 109.3(13)
C30B C27B C24B 114.7(12)
C29B C27B C24B 112.2(12)
C30B C27B C28B 107.0(14)
C29B C27B C28B 110.9(13)
C24B C27B C28B 102.4(11)
C27B C28B H28D 109.5
C27B C28B H28E 109.5
H28D C28B H28E 109.5
C27B C28B H28F 109.5
H28D C28B H28F 109.5
H28E C28B H28F 109.5
C27B C29B H29D 109.5
C27B C29B H29E 109.5
H29D C29B H29E 109.5
C27B C29B H29F 109.5
H29D C29B H29F 109.5
H29E C29B H29F 109.5
C27B C30B H30D 109.5
C27B C30B H30E 109.5
H30D C30B H30E 109.5
C27B C30B H30F 109.5
H30D C30B H30F 109.5
H30E C30B H30F 109.5
N2A C31A C36A 120.4(7)
N2A C31A C32A 123.3(7)
C36A C31A C32A 116.3(6)
C33A C32A C31A 121.5(7)
C33A C32A S3A 122.5(7)
C31A C32A S3A 115.9(6)
C34A C33A C32A 120.9(8)
C34A C33A H33A 119.6
C32A C33A H33A 119.6
C33A C34A C35A 119.7(8)
C33A C34A C37A 120.4(8)
C35A C34A C37A 119.8(8)
C34A C35A C36A 121.6(7)
C34A C35A H35A 119.2
C36A C35A H35A 119.2
C31A C36A C35A 120.1(7)
C31A C36A S4A 125.1(7)
C35A C36A S4A 114.8(7)
C39A C37A C38A 115.3(11)
C39A C37A C40A 105.9(11)
C38A C37A C40A 108.0(10)
C39A C37A C34A 112.4(8)
C38A C37A C34A 109.5(9)
C40A C37A C34A 105.2(8)
C37A C38A H38A 109.5
C37A C38A H38B 109.5
H38A C38A H38B 109.5
C37A C38A H38C 109.5
H38A C38A H38C 109.5
H38B C38A H38C 109.5
C37A C39A H39A 109.5
C37A C39A H39B 109.5
H39A C39A H39B 109.5
C37A C39A H39C 109.5
H39A C39A H39C 109.5
H39B C39A H39C 109.5
C37A C40A H40A 109.5
C37A C40A H40B 109.5
H40A C40A H40B 109.5
C37A C40A H40C 109.5
H40A C40A H40C 109.5
H40B C40A H40C 109.5
N2B C31B C36B 121.6(11)
N2B C31B C32B 122.3(11)
C36B C31B C32B 116.1(10)
C33B C32B C31B 122.3(11)
C33B C32B S3B 127.4(12)
C31B C32B S3B 110.3(10)
C34B C33B C32B 120.1(12)
C34B C33B H33B 119.9
C32B C33B H33B 119.9
C33B C34B C35B 120.3(11)
C33B C34B C37B 120.7(11)
C35B C34B C37B 119.1(11)
C34B C35B C36B 121.3(11)
C34B C35B H35B 119.4
C36B C35B H35B 119.4
C31B C36B C35B 119.9(11)
C31B C36B S4B 112.3(13)
C35B C36B S4B 127.7(14)
C39B C37B C38B 116.9(15)
C39B C37B C40B 106.3(14)
C38B C37B C40B 106.7(13)
C39B C37B C34B 109.3(12)
C38B C37B C34B 112.8(13)
C40B C37B C34B 103.8(11)
C37B C38B H38D 109.5
C37B C38B H38E 109.5
H38D C38B H38E 109.5
C37B C38B H38F 109.5
H38D C38B H38F 109.5
H38E C38B H38F 109.5
C37B C39B H39D 109.5
C37B C39B H39E 109.5
H39D C39B H39E 109.5
C37B C39B H39F 109.5
H39D C39B H39F 109.5
H39E C39B H39F 109.5
C37B C40B H40D 109.5
C37B C40B H40E 109.5
H40D C40B H40E 109.5
C37B C40B H40F 109.5
H40D C40B H40F 109.5
H40E C40B H40F 109.5
C26A S1A C2 100.9(8)
C12 S2A C22A 102.0(4)
C8 S3A C32A 103.0(3)
C36A S4A C6 97.6(8)
C2 S1B C26B 101.0(19)
C22B S2B C12 108.2(11)
C8 S3B C32B 94.5(7)
C6 S4B C36B 100.4(16)

loop_
_geom_bond_atom_site_label_1
_geom_bond_atom_site_label_2
_geom_bond_distance
N1 C1 1.369(6)
C1 C6 1.398(10)
C1 C2 1.405(10)
C2 C3 1.403(8)
C2 S1B 1.64(3)
C2 S1A 1.845(13)
C3 C4 1.413(10)
C3 H3 0.9500
C4 C5 1.380(10)
C4 C13A 1.517(12)
C4 C13B 1.582(16)
C5 C6 1.386(8)
C5 H5 0.9500
C6 S4B 1.76(3)
C6 S4A 1.790(16)
O1 C7 1.372(6)
C7 C12 1.392(9)
C7 C8 1.414(9)
C8 C9 1.410(8)
C8 S3A 1.780(7)
C8 S3B 1.822(11)
C9 C10 1.374(9)
C9 H9 0.9500
C10 C11 1.389(9)
C10 C17A 1.513(14)
C10 C17B 1.554(12)
C11 C12 1.384(8)
C11 H11 0.9500
C12 S2A 1.772(8)
C12 S2B 1.812(15)
C13A C16A 1.512(16)
C13A C14A 1.533(13)
C13A C15A 1.554(14)
C14A H14A 0.9800
C14A H14B 0.9800
C14A H14C 0.9800
C15A H15A 0.9800
C15A H15B 0.9800
C15A H15C 0.9800
C16A H16A 0.9800
C16A H16B 0.9800
C16A H16C 0.9800
C13B C16B 1.511(17)
C13B C14B 1.540(14)
C13B C15B 1.560(15)
C14B H14D 0.9800
C14B H14E 0.9800
C14B H14F 0.9800
C15B H15D 0.9800
C15B H15E 0.9800
C15B H15F 0.9800
C16B H16D 0.9800
C16B H16E 0.9800
C16B H16F 0.9800
C17A C18A 1.448(15)
C17A C20A 1.511(17)
C17A C19A 1.655(19)
C18A H18A 0.9800
C18A H18B 0.9800
C18A H18C 0.9800
C19A H19A 0.9800
C19A H19B 0.9800
C19A H19C 0.9800
C20A H20A 0.9800
C20A H20B 0.9800
C20A H20C 0.9800
C17B C18B 1.452(14)
C17B C20B 1.504(17)
C17B C19B 1.670(18)
C18B H18D 0.9800
C18B H18E 0.9800
C18B H18F 0.9800
C19B H19D 0.9800
C19B H19E 0.9800
C19B H19F 0.9800
C20B H20D 0.9800
C20B H20E 0.9800
C20B H20F 0.9800
O2A C21A 1.407(7)
C21A C22A 1.378(8)
C21A C26A 1.388(8)
C22A C23A 1.430(9)
C22A S2A 1.774(9)
C23A C24A 1.378(10)
C23A H23A 0.9500
C24A C25A 1.409(9)
C24A C27A 1.539(10)
C25A C26A 1.404(9)
C25A H25A 0.9500
C26A S1A 1.734(14)
C27A C30A 1.484(13)
C27A C29A 1.525(15)
C27A C28A 1.560(15)
C28A H28A 0.9800
C28A H28B 0.9800
C28A H28C 0.9800
C29A H29A 0.9800
C29A H29B 0.9800
C29A H29C 0.9800
C30A H30A 0.9800
C30A H30B 0.9800
C30A H30C 0.9800
O2B C21B 1.404(10)
C21B C22B 1.380(10)
C21B C26B 1.389(10)
C22B C23B 1.429(12)
C22B S2B 1.704(19)
C23B C24B 1.370(13)
C23B H23B 0.9500
C24B C25B 1.413(12)
C24B C27B 1.536(12)
C25B C26B 1.401(11)
C25B H25B 0.9500
C26B S1B 1.92(3)
C27B C30B 1.488(15)
C27B C29B 1.517(17)
C27B C28B 1.562(17)
C28B H28D 0.9800
C28B H28E 0.9800
C28B H28F 0.9800
C29B H29D 0.9800
C29B H29E 0.9800
C29B H29F 0.9800
C30B H30D 0.9800
C30B H30E 0.9800
C30B H30F 0.9800
N2A C31A 1.352(9)
C31A C36A 1.400(9)
C31A C32A 1.449(9)
C32A C33A 1.384(11)
C32A S3A 1.802(9)
C33A C34A 1.350(12)
C33A H33A 0.9500
C34A C35A 1.387(11)
C34A C37A 1.607(13)
C35A C36A 1.406(10)
C35A H35A 0.9500
C36A S4A 1.770(18)
C37A C39A 1.447(15)
C37A C38A 1.482(16)
C37A C40A 1.563(17)
C38A H38A 0.9800
C38A H38B 0.9800
C38A H38C 0.9800
C39A H39A 0.9800
C39A H39B 0.9800
C39A H39C 0.9800
C40A H40A 0.9800
C40A H40B 0.9800
C40A H40C 0.9800
N2B C31B 1.352(11)
C31B C36B 1.399(11)
C31B C32B 1.447(11)
C32B C33B 1.380(13)
C32B S3B 1.868(18)
C33B C34B 1.345(14)
C33B H33B 0.9500
C34B C35B 1.393(13)
C34B C37B 1.610(15)
C35B C36B 1.407(12)
C35B H35B 0.9500
C36B S4B 1.86(4)
C37B C39B 1.452(17)
C37B C38B 1.479(18)
C37B C40B 1.567(19)
C38B H38D 0.9800
C38B H38E 0.9800
C38B H38F 0.9800
C39B H39D 0.9800
C39B H39E 0.9800
C39B H39F 0.9800
C40B H40D 0.9800
C40B H40E 0.9800
C40B H40F 0.9800

loop_
_geom_torsion_atom_site_label_1
_geom_torsion_atom_site_label_2
_geom_torsion_atom_site_label_3
_geom_torsion_atom_site_label_4
_geom_torsion
N1 C1 C2 C3 -179.2(5)
C6 C1 C2 C3 2.3(7)
N1 C1 C2 S1B -6.9(13)
C6 C1 C2 S1B 174.6(12)
N1 C1 C2 S1A 1.3(8)
C6 C1 C2 S1A -177.2(6)
C1 C2 C3 C4 -0.2(9)
S1B C2 C3 C4 -172.5(12)
S1A C2 C3 C4 179.3(6)
C2 C3 C4 C5 -1.8(8)
C2 C3 C4 C13A 175.6(6)
C2 C3 C4 C13B -173.8(8)
C3 C4 C5 C6 1.6(8)
C13A C4 C5 C6 -175.4(7)
C13B C4 C5 C6 174.5(7)
C4 C5 C6 C1 0.6(9)
C4 C5 C6 S4B 178.2(15)
C4 C5 C6 S4A -178.7(7)
N1 C1 C6 C5 179.0(5)
C2 C1 C6 C5 -2.5(7)
N1 C1 C6 S4B 1.1(14)
C2 C1 C6 S4B 179.6(13)
N1 C1 C6 S4A -1.8(9)
C2 C1 C6 S4A 176.7(7)
O1 C7 C8 C9 -174.5(5)
C12 C7 C8 C9 6.6(7)
O1 C7 C8 S3A 0.6(7)
C12 C7 C8 S3A -178.3(4)
O1 C7 C8 S3B -17.1(7)
C12 C7 C8 S3B 164.0(5)
C7 C8 C9 C10 -2.5(8)
S3A C8 C9 C10 -178.0(5)
S3B C8 C9 C10 -156.6(6)
C8 C9 C10 C11 -3.3(8)
C8 C9 C10 C17A -168.7(8)
C8 C9 C10 C17B 173.8(7)
C9 C10 C11 C12 5.0(7)
C17A C10 C11 C12 170.9(7)
C17B C10 C11 C12 -172.2(6)
C10 C11 C12 C7 -0.7(8)
C10 C11 C12 S2A 173.6(4)
C10 C11 C12 S2B -171.8(5)
O1 C7 C12 C11 176.0(5)
C8 C7 C12 C11 -5.1(7)
O1 C7 C12 S2A 1.6(7)
C8 C7 C12 S2A -179.4(4)
O1 C7 C12 S2B -14.3(8)
C8 C7 C12 S2B 164.6(5)
C5 C4 C13A C16A -7.3(11)
C3 C4 C13A C16A 175.6(8)
C13B C4 C13A C16A 33(3)
C5 C4 C13A C14A -125.1(9)
C3 C4 C13A C14A 57.8(10)
C13B C4 C13A C14A -85(3)
C5 C4 C13A C15A 115.7(10)
C3 C4 C13A C15A -61.4(11)
C13B C4 C13A C15A 156(4)
C5 C4 C13B C16B -178.1(9)
C3 C4 C13B C16B -6.0(14)
C13A C4 C13B C16B 37(3)
C5 C4 C13B C14B -55.6(14)
C3 C4 C13B C14B 116.5(13)
C13A C4 C13B C14B 160(5)
C5 C4 C13B C15B 61.3(12)
C3 C4 C13B C15B -126.6(11)
C13A C4 C13B C15B -84(3)
C9 C10 C17A C18A -156.6(10)
C11 C10 C17A C18A 38.2(15)
C17B C10 C17A C18A -59(3)
C9 C10 C17A C20A 69.9(15)
C11 C10 C17A C20A -95.3(13)
C17B C10 C17A C20A 167(5)
C9 C10 C17A C19A -41.9(12)
C11 C10 C17A C19A 152.9(9)
C17B C10 C17A C19A 56(4)
C9 C10 C17B C18B -129.9(11)
C11 C10 C17B C18B 47.1(13)
C17A C10 C17B C18B 138(5)
C9 C10 C17B C20B 10.8(13)
C11 C10 C17B C20B -172.2(9)
C17A C10 C17B C20B -81(4)
C9 C10 C17B C19B 119.8(9)
C11 C10 C17B C19B -63.2(10)
C17A C10 C17B C19B 28(4)
C26A C21A C22A C23A -0.3(4)
O2A C21A C22A C23A 179.8(3)
C26A C21A C22A S2A 178.3(7)
O2A C21A C22A S2A -1.6(7)
C21A C22A C23A C24A -0.3(6)
S2A C22A C23A C24A -178.9(7)
C22A C23A C24A C25A 0.7(7)
C22A C23A C24A C27A 178.6(4)
C23A C24A C25A C26A -0.6(8)
C27A C24A C25A C26A -178.5(5)
C22A C21A C26A C25A 0.4(6)
O2A C21A C26A C25A -179.7(4)
C22A C21A C26A S1A -172.4(8)
O2A C21A C26A S1A 7.6(9)
C24A C25A C26A C21A 0.1(8)
C24A C25A C26A S1A 172.6(8)
C23A C24A C27A C30A 37.0(10)
C25A C24A C27A C30A -145.1(9)
C23A C24A C27A C29A 163.7(8)
C25A C24A C27A C29A -18.4(9)
C23A C24A C27A C28A -79.4(9)
C25A C24A C27A C28A 98.5(8)
C26B C21B C22B C23B -2(3)
O2B C21B C22B C23B 169(2)
C26B C21B C22B S2B -176(2)
O2B C21B C22B S2B -5(3)
C21B C22B C23B C24B 5(4)
S2B C22B C23B C24B 180(2)
C22B C23B C24B C25B -5(3)
C22B C23B C24B C27B 180(2)
C23B C24B C25B C26B 2(3)
C27B C24B C25B C26B 177(2)
C22B C21B C26B C25B -1(4)
O2B C21B C26B C25B -172(2)
C22B C21B C26B S1B 170(2)
O2B C21B C26B S1B -1(4)
C24B C25B C26B C21B 1(4)
C24B C25B C26B S1B -171(2)
C23B C24B C27B C30B 11(3)
C25B C24B C27B C30B -164(2)
C23B C24B C27B C29B 137(2)
C25B C24B C27B C29B -38(2)
C23B C24B C27B C28B -105(2)
C25B C24B C27B C28B 81(2)
N2A C31A C32A C33A -179.9(3)
C36A C31A C32A C33A 0.5(4)
N2A C31A C32A S3A 2.5(6)
C36A C31A C32A S3A -177.1(6)
C31A C32A C33A C34A 0.1(6)
S3A C32A C33A C34A 177.6(6)
C32A C33A C34A C35A -0.6(8)
C32A C33A C34A C37A 179.8(4)
C33A C34A C35A C36A 0.4(8)
C37A C34A C35A C36A -180.0(5)
N2A C31A C36A C35A 179.8(4)
C32A C31A C36A C35A -0.6(6)
N2A C31A C36A S4A 1.9(9)
C32A C31A C36A S4A -178.5(8)
C34A C35A C36A C31A 0.2(8)
C34A C35A C36A S4A 178.3(8)
C33A C34A C37A C39A 98.9(11)
C35A C34A C37A C39A -80.7(11)
C33A C34A C37A C38A -30.5(11)
C35A C34A C37A C38A 149.9(9)
C33A C34A C37A C40A -146.3(9)
C35A C34A C37A C40A 34.1(10)
N2B C31B C32B C33B -179.9(3)
C36B C31B C32B C33B 0.3(4)
N2B C31B C32B S3B 1.8(12)
C36B C31B C32B S3B -178.0(12)
C31B C32B C33B C34B 0.3(7)
S3B C32B C33B C34B 178.3(14)
C32B C33B C34B C35B -0.7(9)
C32B C33B C34B C37B -179.4(5)
C33B C34B C35B C36B 0.5(9)
C37B C34B C35B C36B 179.2(5)
N2B C31B C36B C35B 179.7(4)
C32B C31B C36B C35B -0.5(6)
N2B C31B C36B S4B 1.0(16)
C32B C31B C36B S4B -179.2(15)
C34B C35B C36B C31B 0.1(9)
C34B C35B C36B S4B 178.6(18)
C33B C34B C37B C39B -168.5(15)
C35B C34B C37B C39B 12.9(16)
C33B C34B C37B C38B -36.7(16)
C35B C34B C37B C38B 144.7(15)
C33B C34B C37B C40B 78.4(15)
C35B C34B C37B C40B -100.2(15)
C21A C26A S1A C2 -111.2(8)
C25A C26A S1A C2 76.2(9)
C3 C2 S1A C26A -110.8(8)
C1 C2 S1A C26A 68.7(9)
S1B C2 S1A C26A 145(13)
C11 C12 S2A C22A 121.2(5)
C7 C12 S2A C22A -64.4(5)
S2B C12 S2A C22A 57.7(19)
C21A C22A S2A C12 114.6(5)
C23A C22A S2A C12 -66.8(5)
C9 C8 S3A C32A -130.0(5)
C7 C8 S3A C32A 54.7(6)
S3B C8 S3A C32A 109.8(11)
C33A C32A S3A C8 69.2(5)
C31A C32A S3A C8 -113.2(4)
C31A C36A S4A C6 119.4(7)
C35A C36A S4A C6 -58.6(7)
C5 C6 S4A C36A 111.5(6)
C1 C6 S4A C36A -67.8(8)
S4B C6 S4A C36A -83(9)
C3 C2 S1B C26B -109.6(14)
C1 C2 S1B C26B 78.0(17)
S1A C2 S1B C26B -30(11)
C21B C26B S1B C2 -121(3)
C25B C26B S1B C2 51(3)
C21B C22B S2B C12 110(2)
C23B C22B S2B C12 -65(2)
C11 C12 S2B C22B 126.0(8)
C7 C12 S2B C22B -44.5(9)
S2A C12 S2B C22B -111(2)
C9 C8 S3B C32B -123.6(8)
C7 C8 S3B C32B 80.4(8)
S3A C8 S3B C32B -52.9(10)
C33B C32B S3B C8 59.6(9)
C31B C32B S3B C8 -122.2(9)
C5 C6 S4B C36B 102.5(13)
C1 C6 S4B C36B -79.8(13)
S4A C6 S4B C36B 86(9)
C31B C36B S4B C6 120.4(12)
C35B C36B S4B C6 -58.2(17)
